data_2235358
loop_
_publ_author_name
'Tahir, M. Nawaz'
'Ali, Akbar'
'Umar, M. Naveed'
'Hussain, Ishtiaq'
'Shad, Hazoor Ahmad'

_publ_section_title
;
 (2<i>E</i>)-2-(4-Hydroxy-3-methoxybenzylidene)hydrazinecarboxamide
;
_journal_coeditor_code BQ2364
_journal_issue 7
_journal_name_full 'Acta Crystallographica Section E'
_journal_page_first o2071
_journal_paper_doi 10.1107/S1600536812025299
_journal_volume 68
_journal_year 2012
_chemical_formula_iupac 'C9 H11 N3 O3'
_chemical_formula_moiety 'C9 H11 N3 O3'
_chemical_formula_sum 'C9 H11 N3 O3'
_chemical_formula_weight 209.21
_chemical_name_systematic
;
(2<i>E</i>)-2-(4-Hydroxy-3-methoxybenzylidene)hydrazinecarboxamide
;
_space_group_IT_number 29
_symmetry_cell_setting orthorhombic
_symmetry_space_group_name_Hall 'P 2c -2ac'
_symmetry_space_group_name_H-M 'P c a 21'
_atom_sites_solution_hydrogens geom
_atom_sites_solution_primary direct
_atom_sites_solution_secondary difmap
_audit_creation_method SHELXL-97
_cell_angle_alpha 90
_cell_angle_beta 90
_cell_angle_gamma 90
_cell_formula_units_Z 8
_cell_length_a 13.9945(14)
_cell_length_b 5.0440(4)
_cell_length_c 27.286(2)
_cell_measurement_reflns_used 2704
_cell_measurement_temperature 296(2)
_cell_measurement_theta_max 26.00
_cell_measurement_theta_min 1.78
_cell_volume 1926.1(3)
_computing_cell_refinement 'SAINT (Bruker, 2007)'
_computing_data_collection 'APEX2 (Bruker, 2007)'
_computing_data_reduction 'SAINT (Bruker, 2007)'
_computing_molecular_graphics 'ORTEP-3 for Windows (Farrugia, 1997) and PLATON (Spek, 2009)'
_computing_publication_material
;
WinGX (Farrugia, 1999) and PLATON (Spek, 2009)
;
_computing_structure_refinement 'SHELXL97 (Sheldrick, 2008)'
_computing_structure_solution 'SHELXS97 (Sheldrick, 2008)'
_diffrn_ambient_temperature 296(2)
_diffrn_detector_area_resol_mean 8.00
_diffrn_measured_fraction_theta_full 0.997
_diffrn_measured_fraction_theta_max 0.997
_diffrn_measurement_device_type 'Bruker Kappa APEXII CCD'
_diffrn_measurement_method \w
_diffrn_radiation_monochromator graphite
_diffrn_radiation_source 'fine-focus sealed tube'
_diffrn_radiation_type MoK\a
_diffrn_radiation_wavelength 0.71073
_diffrn_reflns_av_R_equivalents 0.0814
_diffrn_reflns_av_sigmaI/netI 0.1469
_diffrn_reflns_limit_h_max 17
_diffrn_reflns_limit_h_min -17
_diffrn_reflns_limit_k_max 6
_diffrn_reflns_limit_k_min -3
_diffrn_reflns_limit_l_max 33
_diffrn_reflns_limit_l_min -33
_diffrn_reflns_number 8297
_diffrn_reflns_theta_full 26.00
_diffrn_reflns_theta_max 26.00
_diffrn_reflns_theta_min 2.91
_diffrn_standards_number 0
_exptl_absorpt_coefficient_mu 0.111
_exptl_absorpt_correction_T_max 0.966
_exptl_absorpt_correction_T_min 0.957
_exptl_absorpt_correction_type multi-scan
_exptl_absorpt_process_details '(SADABS; Bruker, 2005)'
_exptl_crystal_colour colorless
_exptl_crystal_density_diffrn 1.443
_exptl_crystal_density_method 'not measured'
_exptl_crystal_description needle
_exptl_crystal_F_000 880
_exptl_crystal_size_max 0.30
_exptl_crystal_size_mid 0.16
_exptl_crystal_size_min 0.14
_refine_diff_density_max 0.221
_refine_diff_density_min -0.247
_refine_ls_goodness_of_fit_ref 0.983
_refine_ls_hydrogen_treatment constr
_refine_ls_matrix_type full
_refine_ls_number_parameters 275
_refine_ls_number_reflns 1931
_refine_ls_number_restraints 0
_refine_ls_restrained_S_all 0.982
_refine_ls_R_factor_all 0.1381
_refine_ls_R_factor_gt 0.0557
_refine_ls_shift/su_max 0.000
_refine_ls_shift/su_mean 0.000
_refine_ls_structure_factor_coef Fsqd
_refine_ls_weighting_details 'calc w=1/[\s^2^(Fo^2^)+(0.0390P)^2^] where P=(Fo^2^+2Fc^2^)/3'
_refine_ls_weighting_scheme calc
_refine_ls_wR_factor_gt 0.0902
_refine_ls_wR_factor_ref 0.1125
_reflns_number_gt 1046
_reflns_number_total 1931
_reflns_threshold_expression I>2\s(I)
_cod_data_source_file bq2364.cif
_cod_data_source_block I
_cod_original_cell_volume 1926.0(3)
_cod_database_code 2235358
_cod_database_fobs_code 2235358

loop_
_symmetry_equiv_pos_site_id
_symmetry_equiv_pos_as_xyz
1 x,y,z
2 -x,-y,1/2+z
3 1/2-x,y,1/2+z
4 1/2+x,-y,z

loop_
_atom_site_aniso_label
_atom_site_aniso_U_11
_atom_site_aniso_U_22
_atom_site_aniso_U_33
_atom_site_aniso_U_12
_atom_site_aniso_U_13
_atom_site_aniso_U_23
O1 0.028(3) 0.070(4) 0.055(4) -0.003(3) -0.004(3) 0.032(3)
O2 0.030(3) 0.052(4) 0.049(3) 0.005(2) -0.003(2) 0.013(3)
O3 0.028(2) 0.039(3) 0.060(3) 0.000(2) -0.011(2) 0.016(3)
N1 0.031(3) 0.031(4) 0.042(4) 0.001(3) -0.010(3) 0.012(3)
N2 0.024(3) 0.036(4) 0.062(4) -0.005(3) -0.013(3) 0.013(3)
N3 0.026(3) 0.055(5) 0.062(4) -0.003(3) -0.010(3) 0.020(4)
C1 0.025(4) 0.038(5) 0.030(4) 0.000(3) 0.001(3) 0.005(3)
C2 0.029(4) 0.037(5) 0.040(4) 0.007(4) -0.007(3) 0.001(4)
C3 0.029(4) 0.039(5) 0.026(4) 0.000(3) 0.003(3) 0.003(3)
C4 0.036(4) 0.033(4) 0.023(4) 0.010(4) -0.005(3) -0.002(3)
C5 0.024(4) 0.039(5) 0.054(5) 0.001(3) -0.004(3) 0.007(4)
C6 0.029(4) 0.033(5) 0.049(5) -0.002(3) 0.003(3) 0.007(4)
C7 0.027(4) 0.074(6) 0.047(5) -0.009(4) -0.003(4) 0.006(4)
C8 0.033(4) 0.032(4) 0.030(4) -0.005(4) 0.003(3) 0.000(3)
C9 0.023(4) 0.032(4) 0.038(4) 0.001(3) 0.002(3) -0.005(4)
O4 0.026(2) 0.045(3) 0.053(3) 0.002(2) 0.004(2) 0.018(3)
O5 0.036(3) 0.056(4) 0.054(4) 0.008(3) -0.008(3) 0.023(3)
O6 0.037(3) 0.037(3) 0.055(3) 0.006(2) -0.013(3) 0.016(3)
N4 0.033(3) 0.032(3) 0.027(3) 0.001(3) -0.003(2) 0.008(3)
N5 0.037(3) 0.035(4) 0.048(4) -0.008(3) -0.009(3) 0.019(3)
N6 0.028(3) 0.041(4) 0.064(5) -0.004(3) -0.007(3) 0.011(3)
C10 0.035(4) 0.033(4) 0.024(4) -0.001(4) -0.006(3) -0.004(3)
C11 0.023(3) 0.038(4) 0.027(4) -0.001(3) -0.003(3) -0.001(4)
C12 0.031(4) 0.025(4) 0.035(4) -0.002(3) -0.001(3) -0.002(3)
C13 0.029(4) 0.040(5) 0.027(4) 0.006(4) -0.002(3) 0.005(4)
C14 0.022(3) 0.050(5) 0.043(5) 0.000(4) -0.005(3) -0.001(4)
C15 0.026(3) 0.039(4) 0.041(4) -0.006(4) 0.001(3) 0.012(4)
C16 0.027(4) 0.052(5) 0.056(6) -0.008(4) 0.000(4) 0.005(4)
C17 0.027(4) 0.031(4) 0.033(4) 0.004(3) -0.007(3) 0.004(3)
C18 0.030(4) 0.032(4) 0.038(4) -0.004(4) -0.002(3) -0.005(4)

loop_
_atom_site_type_symbol
_atom_site_label
_atom_site_fract_x
_atom_site_fract_y
_atom_site_fract_z
_atom_site_U_iso_or_equiv
_atom_site_thermal_displace_type
_atom_site_occupancy
_atom_site_disorder_group
O O1 0.1256(3) -0.4282(10) 0.51673(17) 0.051(2) Uani 1.000 -16
O O2 0.3120(3) -0.4570(10) 0.52664(17) 0.0437(19) Uani 1.000 -16
O O3 -0.0668(3) 0.7125(10) 0.3095(2) 0.0423(16) Uani 1.000 -16
N N1 0.0730(4) 0.3033(11) 0.38554(19) 0.035(2) Uani 1.000 -16
N N2 0.0463(3) 0.5085(12) 0.3552(2) 0.041(2) Uani 1.000 -16
N N3 -0.1032(4) 0.3268(12) 0.3479(2) 0.048(2) Uani 1.000 -16
C C1 0.1988(4) 0.0965(14) 0.4299(2) 0.031(3) Uani 1.000 -16
C C2 0.1392(5) -0.0745(13) 0.4553(3) 0.035(3) Uani 1.000 -16
C C3 0.1765(4) -0.2580(13) 0.4879(2) 0.031(3) Uani 1.000 -16
C C4 0.2739(5) -0.2735(12) 0.4950(2) 0.031(2) Uani 1.000 -16
C C5 0.3343(4) -0.1063(13) 0.4703(2) 0.039(3) Uani 1.000 -16
C C6 0.2965(4) 0.0792(13) 0.4384(2) 0.037(3) Uani 1.000 -16
C C7 0.0252(4) -0.4398(15) 0.5100(3) 0.049(3) Uani 1.000 -16
C C8 0.1602(5) 0.2916(13) 0.3966(2) 0.032(2) Uani 1.000 -16
C C9 -0.0445(4) 0.5255(14) 0.3362(2) 0.031(2) Uani 1.000 -16
O O4 -0.0199(3) 0.9504(9) 0.10503(17) 0.0413(16) Uani 1.000 -16
O O5 -0.2032(3) 0.8811(10) 0.08760(18) 0.049(2) Uani 1.000 -16
O O6 0.2021(3) -0.1888(9) 0.31097(17) 0.0430(17) Uani 1.000 -16
N N4 0.0595(3) 0.2198(10) 0.23612(18) 0.0307(17) Uani 1.000 -16
N N5 0.0884(4) 0.0189(11) 0.2668(2) 0.040(2) Uani 1.000 -16
N N6 0.2384(4) 0.1926(10) 0.2705(2) 0.044(2) Uani 1.000 -16
C C10 -0.0733(4) 0.4019(13) 0.1914(2) 0.031(2) Uani 1.000 -16
C C11 -0.0188(4) 0.5961(13) 0.1670(2) 0.029(2) Uani 1.000 -16
C C12 -0.0626(5) 0.7582(13) 0.1326(2) 0.030(2) Uani 1.000 -16
C C13 -0.1603(4) 0.7257(13) 0.1226(2) 0.032(3) Uani 1.000 -16
C C14 -0.2137(5) 0.5398(14) 0.1471(3) 0.038(3) Uani 1.000 -16
C C15 -0.1697(4) 0.3796(13) 0.1809(2) 0.035(2) Uani 1.000 -16
C C16 0.0808(4) 0.9841(14) 0.1099(3) 0.045(3) Uani 1.000 -16
C C17 -0.0297(4) 0.2151(12) 0.2254(2) 0.030(2) Uani 1.000 -16
C C18 0.1785(5) 0.0009(15) 0.2845(2) 0.033(2) Uani 1.000 -16
H H2 0.07352 -0.06591 0.45048 0.0424 Uiso 1.000 -16
H H2A 0.26884 -0.54591 0.53860 0.0649 Uiso 1.000 -16
H H2B 0.08747 0.62892 0.34795 0.0490 Uiso 1.000 -16
H H3A -0.16059 0.32439 0.33656 0.0569 Uiso 1.000 -16
H H3B -0.08372 0.20124 0.36668 0.0569 Uiso 1.000 -16
H H5 0.40001 -0.11747 0.47486 0.0464 Uiso 1.000 -16
H H6 0.33740 0.19515 0.42224 0.0444 Uiso 1.000 -16
H H7A 0.01136 -0.49086 0.47685 0.0593 Uiso 1.000 -16
H H7B -0.00207 -0.26864 0.51642 0.0593 Uiso 1.000 -16
H H7C -0.00159 -0.56760 0.53213 0.0593 Uiso 1.000 -16
H H8 0.20166 0.41433 0.38265 0.0377 Uiso 1.000 -16
H H5A -0.16623 0.99847 0.07909 0.0729 Uiso 1.000 -16
H H5B 0.04750 -0.10020 0.27510 0.0479 Uiso 1.000 -16
H H6A 0.29709 0.18908 0.27988 0.0534 Uiso 1.000 -16
H H6B 0.21835 0.31947 0.25217 0.0534 Uiso 1.000 -16
H H11 0.04595 0.61546 0.17385 0.0351 Uiso 1.000 -16
H H14 -0.27877 0.52269 0.14088 0.0458 Uiso 1.000 -16
H H15 -0.20577 0.25249 0.19730 0.0421 Uiso 1.000 -16
H H16A 0.11246 0.81983 0.10266 0.0675 Uiso 1.000 -16
H H16B 0.09561 1.03701 0.14284 0.0675 Uiso 1.000 -16
H H16C 0.10226 1.11826 0.08749 0.0675 Uiso 1.000 -16
H H17 -0.06819 0.08711 0.23996 0.0368 Uiso 1.000 -16

loop_
_atom_type_symbol
_atom_type_description
_atom_type_scat_dispersion_real
_atom_type_scat_dispersion_imag
_atom_type_scat_source
C C 0.0033 0.0016 'International Tables Vol C Tables 4.2.6.8 and 6.1.1.4'
H H 0.0000 0.0000 'International Tables Vol C Tables 4.2.6.8 and 6.1.1.4'
N N 0.0061 0.0033 'International Tables Vol C Tables 4.2.6.8 and 6.1.1.4'
O O 0.0106 0.0060 'International Tables Vol C Tables 4.2.6.8 and 6.1.1.4'

loop_
_geom_angle_atom_site_label_1
_geom_angle_atom_site_label_2
_geom_angle_atom_site_label_3
_geom_angle
_geom_angle_publ_flag
C3 O1 C7 117.9(5) no
C4 O2 H2A 109.00 no
C12 O4 C16 117.8(5) no
C13 O5 H5A 109.00 no
N2 N1 C8 116.3(5) no
N1 N2 C9 121.6(5) no
C9 N2 H2B 119.00 no
N1 N2 H2B 119.00 no
C9 N3 H3A 120.00 no
H3A N3 H3B 120.00 no
C9 N3 H3B 120.00 no
N5 N4 C17 114.3(5) no
N4 N5 C18 122.7(5) no
C18 N5 H5B 119.00 no
N4 N5 H5B 119.00 no
H6A N6 H6B 120.00 no
C18 N6 H6A 120.00 no
C18 N6 H6B 120.00 no
C2 C1 C6 118.0(6) no
C2 C1 C8 120.9(6) no
C6 C1 C8 121.1(6) no
C1 C2 C3 120.7(6) no
O1 C3 C2 126.4(5) no
C2 C3 C4 120.0(6) no
O1 C3 C4 113.5(5) no
O2 C4 C5 119.0(6) no
O2 C4 C3 120.7(6) no
C3 C4 C5 120.4(6) no
C4 C5 C6 119.3(5) no
C1 C6 C5 121.6(6) no
N1 C8 C1 123.1(6) no
O3 C9 N2 120.3(6) no
N2 C9 N3 115.6(6) no
O3 C9 N3 124.1(5) no
C3 C2 H2 120.00 no
C1 C2 H2 120.00 no
C6 C5 H5 120.00 no
C4 C5 H5 120.00 no
C1 C6 H6 119.00 no
C5 C6 H6 119.00 no
H7A C7 H7C 109.00 no
H7A C7 H7B 109.00 no
O1 C7 H7B 109.00 no
O1 C7 H7C 109.00 no
O1 C7 H7A 109.00 no
H7B C7 H7C 110.00 no
C1 C8 H8 119.00 no
N1 C8 H8 118.00 no
C11 C10 C15 119.1(5) no
C15 C10 C17 119.2(5) no
C11 C10 C17 121.6(5) no
C10 C11 C12 119.4(5) no
C11 C12 C13 119.5(6) no
O4 C12 C11 126.7(6) no
O4 C12 C13 113.7(5) no
O5 C13 C14 119.4(5) no
O5 C13 C12 119.6(5) no
C12 C13 C14 121.0(6) no
C13 C14 C15 119.0(6) no
C10 C15 C14 121.9(6) no
N4 C17 C10 122.8(5) no
N5 C18 N6 115.7(6) no
O6 C18 N5 120.4(6) no
O6 C18 N6 123.8(6) no
C10 C11 H11 120.00 no
C12 C11 H11 120.00 no
C13 C14 H14 120.00 no
C15 C14 H14 120.00 no
C10 C15 H15 119.00 no
C14 C15 H15 119.00 no
O4 C16 H16A 110.00 no
O4 C16 H16B 109.00 no
O4 C16 H16C 110.00 no
H16A C16 H16B 109.00 no
H16A C16 H16C 109.00 no
H16B C16 H16C 109.00 no
N4 C17 H17 119.00 no
C10 C17 H17 119.00 no

loop_
_geom_bond_atom_site_label_1
_geom_bond_atom_site_label_2
_geom_bond_distance
_geom_bond_publ_flag
O1 C3 1.365(8) no
O1 C7 1.418(7) no
O2 C4 1.373(8) no
O3 C9 1.232(8) no
O2 H2A 0.8200 no
O4 C12 1.365(8) no
O4 C16 1.426(7) no
O5 C13 1.374(8) no
O6 C18 1.244(8) no
O5 H5A 0.8200 no
N1 C8 1.259(9) no
N1 N2 1.377(8) no
N2 C9 1.375(7) no
N3 C9 1.335(9) no
N2 H2B 0.8600 no
N3 H3B 0.8600 no
N3 H3A 0.8600 no
N4 N5 1.375(7) no
N4 C17 1.282(7) no
N5 C18 1.353(9) no
N6 C18 1.336(9) no
N5 H5B 0.8600 no
N6 H6B 0.8600 no
N6 H6A 0.8600 no
C1 C2 1.386(9) no
C1 C6 1.390(8) no
C1 C8 1.444(9) no
C2 C3 1.386(9) no
C3 C4 1.379(9) no
C4 C5 1.371(9) no
C5 C6 1.383(8) no
C2 H2 0.9300 no
C5 H5 0.9300 no
C6 H6 0.9300 no
C7 H7C 0.9600 no
C7 H7A 0.9600 no
C7 H7B 0.9600 no
C8 H8 0.9300 no
C10 C11 1.409(9) no
C10 C15 1.384(8) no
C10 C17 1.456(8) no
C11 C12 1.388(9) no
C12 C13 1.404(9) no
C13 C14 1.373(9) no
C14 C15 1.372(10) no
C11 H11 0.9300 no
C14 H14 0.9300 no
C15 H15 0.9300 no
C16 H16A 0.9600 no
C16 H16B 0.9600 no
C16 H16C 0.9600 no
C17 H17 0.9300 no

loop_
_geom_hbond_atom_site_label_D
_geom_hbond_atom_site_label_H
_geom_hbond_atom_site_label_A
_geom_hbond_site_symmetry_A
_geom_hbond_distance_DH
_geom_hbond_distance_HA
_geom_hbond_distance_DA
_geom_hbond_angle_DHA
_geom_hbond_publ_flag
O2 H2A O1 . 0.82 2.17 2.627(6) 115 yes
O2 H2A O5 2_555 0.82 2.34 3.108(7) 156 yes
N2 H2B O6 1_565 0.86 2.11 2.923(7) 158 yes
N3 H3A O6 4_455 0.86 2.16 2.987(7) 162 yes
N3 H3B N1 . 0.86 2.31 2.674(8) 106 yes
O5 H5A O4 . 0.82 2.18 2.632(6) 115 yes
N5 H5B O3 1_545 0.86 2.08 2.909(7) 161 yes
N6 H6A O3 4_565 0.86 2.13 2.965(7) 164 yes
N6 H6B N4 . 0.86 2.32 2.677(7) 105 yes

loop_
_geom_torsion_atom_site_label_1
_geom_torsion_atom_site_label_2
_geom_torsion_atom_site_label_3
_geom_torsion_atom_site_label_4
_geom_torsion
_geom_torsion_publ_flag
C7 O1 C3 C2 6.5(9) no
C7 O1 C3 C4 -176.1(6) no
C16 O4 C12 C11 2.9(9) no
C16 O4 C12 C13 -175.3(6) no
C8 N1 N2 C9 172.7(6) no
N2 N1 C8 C1 176.9(5) no
N1 N2 C9 N3 -2.0(8) no
N1 N2 C9 O3 179.3(6) no
C17 N4 N5 C18 -175.8(6) no
N5 N4 C17 C10 -176.6(5) no
N4 N5 C18 O6 -177.8(5) no
N4 N5 C18 N6 0.3(9) no
C6 C1 C8 N1 175.4(6) no
C2 C1 C6 C5 1.5(9) no
C6 C1 C2 C3 -0.4(10) no
C8 C1 C2 C3 -178.8(6) no
C8 C1 C6 C5 179.8(6) no
C2 C1 C8 N1 -6.3(10) no
C1 C2 C3 C4 -0.6(10) no
C1 C2 C3 O1 176.7(6) no
C2 C3 C4 O2 -179.0(6) no
O1 C3 C4 O2 3.3(8) no
O1 C3 C4 C5 -177.0(5) no
C2 C3 C4 C5 0.6(9) no
C3 C4 C5 C6 0.4(9) no
O2 C4 C5 C6 -180.0(5) no
C4 C5 C6 C1 -1.5(9) no
C15 C10 C11 C12 -0.8(9) no
C17 C10 C11 C12 175.9(6) no
C11 C10 C15 C14 0.5(9) no
C17 C10 C15 C14 -176.2(6) no
C11 C10 C17 N4 1.8(9) no
C15 C10 C17 N4 178.5(6) no
C10 C11 C12 O4 -178.3(6) no
C10 C11 C12 C13 -0.2(9) no
O4 C12 C13 O5 0.2(8) no
O4 C12 C13 C14 179.8(6) no
C11 C12 C13 O5 -178.2(5) no
C11 C12 C13 C14 1.4(9) no
O5 C13 C14 C15 178.0(6) no
C12 C13 C14 C15 -1.7(10) no
C13 C14 C15 C10 0.7(10) no

loop_
_cod_related_entry_id
_cod_related_entry_database
_cod_related_entry_code
1 ChemSpider 10468846
